data_7058133
loop_
_publ_author_name
'Podder, Debasish'
'Chowdhury, Srayoshi Roy'
'Nandi, Sujay Kumar'
'Haldar, Debasish'

_publ_section_title
;
 Tripeptide based super-organogelators: structure and function
;
_journal_issue 9
_journal_name_full 'New Journal of Chemistry'
_journal_page_first 3743
_journal_paper_doi 10.1039/C8NJ05578E
_journal_volume 43
_journal_year 2019
_chemical_formula_moiety 'C28 H37 N3 O6'
_chemical_formula_sum 'C28 H38 N4 O5'
_chemical_formula_weight 510.62
_space_group_crystal_system orthorhombic
_space_group_IT_number 19
_space_group_name_Hall 'P 2ac 2ab'
_space_group_name_H-M_alt 'P 21 21 21'
_symmetry_space_group_name_Hall 'P 2ac 2ab'
_symmetry_space_group_name_H-M 'P 21 21 21'
_atom_sites_solution_hydrogens geom
_atom_sites_solution_primary dual
_audit_creation_date 2017-07-17
_audit_creation_method
;
Olex2 1.2
(compiled 2017.03.28 svn.r3405 for OlexSys, GUI svn.r5335)
;
_audit_update_record
;
2018-07-11 deposited with the CCDC.
2019-02-01 downloaded from the CCDC.
;
_cell_angle_alpha 90
_cell_angle_beta 90
_cell_angle_gamma 90
_cell_formula_units_Z 4
_cell_length_a 5.9854(3)
_cell_length_b 19.6802(8)
_cell_length_c 23.5930(16)
_cell_measurement_reflns_used 3140
_cell_measurement_temperature 100.00(10)
_cell_measurement_theta_max 26.7590
_cell_measurement_theta_min 2.2140
_cell_volume 2779.1(3)
_computing_cell_refinement 'CrysAlisPro 1.171.38.43f (Rigaku OD, 2015)'
_computing_data_collection 'CrysAlisPro 1.171.38.43f (Rigaku OD, 2015)'
_computing_data_reduction 'CrysAlisPro 1.171.38.43f (Rigaku OD, 2015)'
_computing_molecular_graphics 'Olex2 (Dolomanov et al., 2009)'
_computing_publication_material 'Olex2 (Dolomanov et al., 2009)'
_computing_structure_refinement 'ShelXL (Sheldrick, 2015)'
_computing_structure_solution 'ShelXT (Sheldrick, 2015)'
_diffrn_ambient_environment N~2~
_diffrn_ambient_temperature 100.00(10)
_diffrn_detector 'CCD plate'
_diffrn_detector_area_resol_mean 7.9580
_diffrn_detector_type Eos
_diffrn_measured_fraction_theta_full 0.999
_diffrn_measured_fraction_theta_max 0.926
_diffrn_measurement_details
;
List of Runs (angles in degrees, time in seconds):

  # Type    Start    End  Width  t~exp~   \w     \q     \k     \f   Frames
#--------------------------------------------------------------------------
  1  \w    -17.00 114.00   1.00   40.00    --   27.09  77.00  30.00  131
  2  \w    -17.00 114.00   1.00   40.00    --   27.09  77.00 -90.00  131
  3  \w    -50.00  13.00   1.00   40.00    --   27.09 -57.00 -60.00   63
;
_diffrn_measurement_device 'four-circle diffractometer'
_diffrn_measurement_device_type 'SuperNova, Dual, Cu at zero, Eos'
_diffrn_measurement_method '\w scans'
_diffrn_orient_matrix_type 'CrysAlisPro convention (1999,Acta A55,543-557)'
_diffrn_orient_matrix_UB_11 -0.0846298000
_diffrn_orient_matrix_UB_12 0.0077863000
_diffrn_orient_matrix_UB_13 -0.0200155000
_diffrn_orient_matrix_UB_21 -0.0035138000
_diffrn_orient_matrix_UB_22 -0.0345905000
_diffrn_orient_matrix_UB_23 -0.0084366000
_diffrn_orient_matrix_UB_31 -0.0830130000
_diffrn_orient_matrix_UB_32 -0.0065515000
_diffrn_orient_matrix_UB_33 0.0207330000
_diffrn_radiation_monochromator mirror
_diffrn_radiation_probe x-ray
_diffrn_radiation_type MoK\a
_diffrn_radiation_wavelength 0.71073
_diffrn_reflns_av_R_equivalents 0.0456
_diffrn_reflns_av_unetI/netI 0.0656
_diffrn_reflns_Laue_measured_fraction_full 0.999
_diffrn_reflns_Laue_measured_fraction_max 0.926
_diffrn_reflns_limit_h_max 7
_diffrn_reflns_limit_h_min -6
_diffrn_reflns_limit_k_max 24
_diffrn_reflns_limit_k_min -25
_diffrn_reflns_limit_l_max 28
_diffrn_reflns_limit_l_min -29
_diffrn_reflns_number 12653
_diffrn_reflns_point_group_measured_fraction_full 0.964
_diffrn_reflns_point_group_measured_fraction_max 0.863
_diffrn_reflns_theta_full 25.242
_diffrn_reflns_theta_max 27.373
_diffrn_reflns_theta_min 2.013
_diffrn_source 'micro-focus sealed X-ray tube'
_diffrn_source_type 'SuperNova (Mo) X-ray Source'
_exptl_absorpt_coefficient_mu 0.084
_exptl_absorpt_correction_T_max 1.00000
_exptl_absorpt_correction_T_min 0.19659
_exptl_absorpt_correction_type multi-scan
_exptl_absorpt_process_details
;
CrysAlisPro 1.171.38.43f (Rigaku Oxford Diffraction, 2015)
Empirical absorption correction using spherical harmonics,
 implemented in SCALE3 ABSPACK scaling algorithm.
;
_exptl_crystal_density_diffrn 1.220
_exptl_crystal_density_method 'not measured'
_exptl_crystal_F_000 1096
_refine_diff_density_max 0.273
_refine_diff_density_min -0.271
_refine_diff_density_rms 0.053
_refine_ls_abs_structure_details
;
 Flack x determined using 1432 quotients [(I+)-(I-)]/[(I+)+(I-)]
 (Parsons, Flack and Wagner, Acta Cryst. B69 (2013) 249-259).
;
_refine_ls_abs_structure_Flack -0.5(7)
_refine_ls_extinction_method none
_refine_ls_goodness_of_fit_ref 0.987
_refine_ls_hydrogen_treatment constr
_refine_ls_matrix_type full
_refine_ls_number_parameters 340
_refine_ls_number_reflns 5452
_refine_ls_number_restraints 0
_refine_ls_restrained_S_all 0.987
_refine_ls_R_factor_all 0.0688
_refine_ls_R_factor_gt 0.0537
_refine_ls_shift/su_max 0.000
_refine_ls_shift/su_mean 0.000
_refine_ls_structure_factor_coef Fsqd
_refine_ls_weighting_details 'w=1/[\s^2^(Fo^2^)+(0.1000P)^2^] where P=(Fo^2^+2Fc^2^)/3'
_refine_ls_weighting_scheme calc
_refine_ls_wR_factor_gt 0.1437
_refine_ls_wR_factor_ref 0.1548
_reflns_Friedel_coverage 0.627
_reflns_Friedel_fraction_full 0.915
_reflns_Friedel_fraction_max 0.779
_reflns_number_gt 4512
_reflns_number_total 5452
_reflns_threshold_expression 'I > 2\s(I)'
_cod_data_source_file c8nj05578e2.cif
_cod_data_source_block paibp
_cod_depositor_comments 'Adding full bibliography for 7058133.cif.'
_cod_database_code 7058133
_shelx_shelxl_version_number 2014/7
_chemical_oxdiff_formula 'C H N O'
_shelx_space_group_comment
;
The symmetry employed for this shelxl refinement is uniquely defined
by the following loop, which should always be used as a source of
symmetry information in preference to the above space-group names.
They are only intended as comments.
;
_reflns_odcompleteness_completeness 99.74
_reflns_odcompleteness_iscentric 1
_reflns_odcompleteness_theta 25.63
_olex2_refinement_description
;
1. Fixed Uiso
 At 1.2 times of:
  All C(H) groups, All C(H,H) groups, All N(H) groups
 At 1.5 times of:
  All C(H,H,H) groups
2.a Ternary CH refined with riding coordinates:
 C00H(H00H), C00P(H00P)
2.b Secondary CH2 refined with riding coordinates:
 C00N(H00D,H00F), C00R(H00Q,H00R)
2.c Aromatic/amide H refined with riding coordinates:
 N007(H007), N008(H008), N009(H009), C00E(H00E), C00L(H00L), C00M(H00M),
 C00S(H00S), C00U(H00W), C00W(H00Z), C00X(H00), C00Y(H0AA), C00Z(H1AA),
 C011(H011)
2.d Idealised Me refined as rotating group:
 C00J(H00A,H00B,H00C), C00O(H00G,H00I,H00J), C00Q(H00K,H00N,H00O), C00T(H00T,
 H00U,H00V), C00V(H00X,H00Y,H), C010(H01A,H01B,H01C)
;
_olex2_submission_special_instructions 'No special instructions were received'
_oxdiff_exptl_absorpt_empirical_details
;
Empirical correction (ABSPACK) includes:
- Absorption correction using spherical harmonics
- Frame scaling
;
_oxdiff_exptl_absorpt_empirical_full_max 1.631
_oxdiff_exptl_absorpt_empirical_full_min 0.241

loop_
_space_group_symop_operation_xyz
'x, y, z'
'-x+1/2, -y, z+1/2'
'-x, y+1/2, -z+1/2'
'x+1/2, -y+1/2, -z'

loop_
_atom_site_label
_atom_site_type_symbol
_atom_site_fract_x
_atom_site_fract_y
_atom_site_fract_z
_atom_site_U_iso_or_equiv
_atom_site_adp_type
_atom_site_occupancy
_atom_site_site_symmetry_order
_atom_site_calc_flag
_atom_site_refinement_flags_posn
O001 O -0.2133(4) 0.31561(11) 0.40218(11) 0.0201(6) Uani 1 1 d .
O002 O 0.0448(4) 0.44197(12) 0.47156(11) 0.0227(6) Uani 1 1 d .
O003 O 0.3961(4) 0.56737(12) 0.39325(11) 0.0225(6) Uani 1 1 d .
O004 O 0.6945(5) 0.48799(11) 0.29259(11) 0.0275(7) Uani 1 1 d .
O005 O 0.6458(5) 0.58116(12) 0.23531(11) 0.0235(6) Uani 1 1 d .
O006 O 0.1243(5) 0.27796(14) 0.43050(12) 0.0291(7) Uani 1 1 d .
N007 N 0.6102(5) 0.49594(13) 0.44651(13) 0.0170(6) Uani 1 1 d .
H007 H 0.7401 0.4776 0.4495 0.020 Uiso 1 1 calc R
N008 N 0.7666(5) 0.59494(14) 0.32380(12) 0.0181(7) Uani 1 1 d .
H008 H 0.7898 0.6366 0.3145 0.022 Uiso 1 1 calc R
N009 N 0.2792(5) 0.41253(15) 0.40068(13) 0.0236(7) Uani 1 1 d .
H009 H 0.4122 0.4143 0.3870 0.028 Uiso 1 1 calc R
C00A C 0.5797(6) 0.54544(16) 0.40685(15) 0.0176(7) Uani 1 1 d .
C00B C 0.2336(6) 0.44275(16) 0.45055(15) 0.0184(8) Uani 1 1 d .
C00C C 0.6996(7) 0.54906(17) 0.28407(15) 0.0201(8) Uani 1 1 d .
C00D C 0.0100(6) 0.31852(19) 0.40549(16) 0.0211(8) Uani 1 1 d .
C00E C 0.0588(7) 0.23342(18) 0.28165(16) 0.0254(9) Uani 1 1 d .
H00E H 0.1841 0.2135 0.2980 0.030 Uiso 1 1 calc R
C00F C 0.0354(6) 0.30389(17) 0.28300(15) 0.0204(8) Uani 1 1 d .
C00G C 0.7717(6) 0.69967(16) 0.41378(15) 0.0190(8) Uani 1 1 d .
C00H C 0.7987(6) 0.57292(16) 0.38200(15) 0.0167(7) Uani 1 1 d .
H00H H 0.9078 0.5358 0.3819 0.020 Uiso 1 1 calc R
C00I C 0.5770(7) 0.54175(18) 0.18473(16) 0.0219(8) Uani 1 1 d .
C00J C 0.5278(6) 0.41450(17) 0.52044(16) 0.0206(8) Uani 1 1 d .
H00A H 0.5713 0.3775 0.4963 0.031 Uiso 1 1 calc GR
H00B H 0.4158 0.3992 0.5466 0.031 Uiso 1 1 calc GR
H00C H 0.6557 0.4305 0.5411 0.031 Uiso 1 1 calc GR
C00K C 0.4327(6) 0.47270(17) 0.48410(16) 0.0192(8) Uani 1 1 d .
C00L C -0.1539(7) 0.3320(2) 0.25799(17) 0.0275(9) Uani 1 1 d .
H00L H -0.1745 0.3789 0.2587 0.033 Uiso 1 1 calc R
C00M C 0.8683(7) 0.75327(17) 0.38342(17) 0.0252(9) Uani 1 1 d .
H00M H 1.0045 0.7468 0.3652 0.030 Uiso 1 1 calc R
C00N C 0.8964(7) 0.63207(16) 0.41821(16) 0.0202(8) Uani 1 1 d .
H00D H 0.8976 0.6181 0.4576 0.024 Uiso 1 1 calc R
H00F H 1.0503 0.6394 0.4069 0.024 Uiso 1 1 calc R
C00O C 0.3496(6) 0.53095(18) 0.52203(16) 0.0214(8) Uani 1 1 d .
H00G H 0.4718 0.5483 0.5441 0.032 Uiso 1 1 calc GR
H00I H 0.2351 0.5143 0.5469 0.032 Uiso 1 1 calc GR
H00J H 0.2899 0.5666 0.4988 0.032 Uiso 1 1 calc GR
C00P C 0.1039(7) 0.37691(18) 0.36998(16) 0.0218(8) Uani 1 1 d .
H00P H -0.0165 0.4088 0.3608 0.026 Uiso 1 1 calc R
C00Q C -0.3115(7) 0.25654(18) 0.42952(17) 0.0249(9) Uani 1 1 d .
H00K H -0.2597 0.2160 0.4111 0.037 Uiso 1 1 calc GR
H00N H -0.4713 0.2590 0.4268 0.037 Uiso 1 1 calc GR
H00O H -0.2683 0.2556 0.4687 0.037 Uiso 1 1 calc GR
C00R C 0.2025(7) 0.3476(2) 0.31465(16) 0.0281(9) Uani 1 1 d .
H00Q H 0.2496 0.3847 0.2904 0.034 Uiso 1 1 calc R
H00R H 0.3332 0.3205 0.3236 0.034 Uiso 1 1 calc R
C00S C 0.7620(8) 0.81623(19) 0.38021(18) 0.0324(10) Uani 1 1 d .
H00S H 0.8273 0.8514 0.3598 0.039 Uiso 1 1 calc R
C00T C 0.7740(7) 0.5022(2) 0.16182(17) 0.0289(9) Uani 1 1 d .
H00T H 0.8977 0.5324 0.1560 0.043 Uiso 1 1 calc GR
H00U H 0.7336 0.4814 0.1265 0.043 Uiso 1 1 calc GR
H00V H 0.8157 0.4676 0.1885 0.043 Uiso 1 1 calc GR
C00U C 0.5682(7) 0.71101(19) 0.44092(16) 0.0243(9) Uani 1 1 d .
H00W H 0.5026 0.6761 0.4617 0.029 Uiso 1 1 calc R
C00V C 0.5091(7) 0.5981(2) 0.14346(17) 0.0288(9) Uani 1 1 d .
H00X H 0.3873 0.6236 0.1592 0.043 Uiso 1 1 calc GR
H00Y H 0.4637 0.5783 0.1081 0.043 Uiso 1 1 calc GR
H H 0.6339 0.6278 0.1372 0.043 Uiso 1 1 calc GR
C00W C 0.4616(7) 0.7738(2) 0.43746(18) 0.0319(10) Uani 1 1 d .
H00Z H 0.3247 0.7804 0.4553 0.038 Uiso 1 1 calc R
C00X C -0.3121(7) 0.2909(3) 0.23198(19) 0.0399(12) Uani 1 1 d .
H00 H -0.4366 0.3104 0.2149 0.048 Uiso 1 1 calc R
C00Y C 0.5609(8) 0.82652(19) 0.40717(18) 0.0322(10) Uani 1 1 d .
H0AA H 0.4913 0.8687 0.4052 0.039 Uiso 1 1 calc R
C00Z C -0.1006(8) 0.1924(2) 0.25641(19) 0.0366(11) Uani 1 1 d .
H1AA H -0.0823 0.1455 0.2565 0.044 Uiso 1 1 calc R
C010 C 0.3758(7) 0.4966(2) 0.19877(18) 0.0320(10) Uani 1 1 d .
H01A H 0.4245 0.4582 0.2205 0.048 Uiso 1 1 calc GR
H01B H 0.3077 0.4812 0.1642 0.048 Uiso 1 1 calc GR
H01C H 0.2690 0.5223 0.2203 0.048 Uiso 1 1 calc GR
C011 C -0.2853(8) 0.2205(2) 0.2313(2) 0.0424(12) Uani 1 1 d .
H011 H -0.3915 0.1930 0.2140 0.051 Uiso 1 1 calc R

loop_
_atom_site_aniso_label
_atom_site_aniso_U_11
_atom_site_aniso_U_22
_atom_site_aniso_U_33
_atom_site_aniso_U_23
_atom_site_aniso_U_13
_atom_site_aniso_U_12
O001 0.0217(13) 0.0195(12) 0.0191(14) 0.0014(11) -0.0007(11) -0.0036(10)
O002 0.0204(14) 0.0296(14) 0.0180(14) 0.0024(11) 0.0014(12) 0.0018(10)
O003 0.0216(13) 0.0244(12) 0.0214(14) 0.0027(11) -0.0015(12) 0.0021(11)
O004 0.0493(18) 0.0115(12) 0.0218(15) 0.0003(11) -0.0063(13) 0.0037(11)
O005 0.0402(16) 0.0150(12) 0.0152(14) 0.0013(10) -0.0057(12) -0.0002(11)
O006 0.0271(15) 0.0361(15) 0.0240(16) 0.0089(12) -0.0022(13) 0.0025(12)
N007 0.0157(14) 0.0175(13) 0.0178(16) 0.0013(12) 0.0007(13) -0.0004(12)
N008 0.0281(17) 0.0128(13) 0.0133(16) 0.0006(12) 0.0001(14) -0.0016(12)
N009 0.0218(16) 0.0296(16) 0.0193(17) -0.0043(14) 0.0039(14) -0.0098(13)
C00A 0.023(2) 0.0130(15) 0.0167(19) -0.0015(14) -0.0002(16) 0.0007(14)
C00B 0.025(2) 0.0180(17) 0.0123(19) 0.0028(14) -0.0014(16) 0.0001(14)
C00C 0.025(2) 0.0211(18) 0.0144(19) 0.0005(15) 0.0009(16) 0.0029(15)
C00D 0.0208(19) 0.0277(19) 0.0150(19) -0.0043(16) -0.0028(16) 0.0005(15)
C00E 0.030(2) 0.0217(18) 0.024(2) 0.0053(16) 0.0101(17) 0.0042(16)
C00F 0.030(2) 0.0187(17) 0.0122(18) 0.0018(14) 0.0056(16) -0.0056(15)
C00G 0.0242(19) 0.0175(16) 0.0153(19) -0.0044(14) -0.0075(16) -0.0003(14)
C00H 0.0204(18) 0.0141(15) 0.0156(19) -0.0006(14) -0.0013(15) 0.0021(13)
C00I 0.031(2) 0.0198(17) 0.0149(19) -0.0035(15) -0.0046(17) 0.0010(15)
C00J 0.0247(19) 0.0201(18) 0.0169(19) 0.0000(15) 0.0006(16) 0.0036(14)
C00K 0.022(2) 0.0206(17) 0.0146(19) 0.0002(14) -0.0016(16) -0.0003(14)
C00L 0.041(3) 0.0253(19) 0.017(2) -0.0005(16) 0.0026(18) 0.0090(16)
C00M 0.031(2) 0.0209(18) 0.024(2) -0.0043(16) -0.0021(18) -0.0020(15)
C00N 0.0225(19) 0.0189(17) 0.019(2) -0.0002(15) -0.0035(17) 0.0007(15)
C00O 0.026(2) 0.0229(17) 0.016(2) -0.0014(15) 0.0031(16) 0.0010(14)
C00P 0.024(2) 0.0265(18) 0.0148(19) -0.0009(15) 0.0006(17) -0.0060(16)
C00Q 0.027(2) 0.0209(18) 0.027(2) 0.0043(16) 0.0032(17) -0.0035(15)
C00R 0.036(2) 0.034(2) 0.0139(19) 0.0017(16) 0.0070(18) -0.0110(18)
C00S 0.051(3) 0.0195(19) 0.026(2) -0.0012(17) -0.007(2) -0.0061(18)
C00T 0.038(2) 0.0261(19) 0.023(2) 0.0016(17) 0.0060(19) -0.0008(17)
C00U 0.030(2) 0.0247(18) 0.019(2) -0.0043(16) -0.0066(17) -0.0010(15)
C00V 0.038(2) 0.0264(19) 0.022(2) 0.0002(17) -0.0073(19) 0.0020(17)
C00W 0.032(2) 0.036(2) 0.028(2) -0.0154(19) -0.0061(19) 0.0062(18)
C00X 0.025(2) 0.075(3) 0.020(2) -0.009(2) -0.0030(19) 0.007(2)
C00Y 0.045(3) 0.0203(18) 0.031(2) -0.0061(17) -0.012(2) 0.0132(17)
C00Z 0.044(3) 0.023(2) 0.043(3) -0.0088(19) 0.023(2) -0.0079(18)
C010 0.036(2) 0.036(2) 0.024(2) -0.0041(18) -0.0022(19) -0.0087(19)
C011 0.039(3) 0.053(3) 0.034(3) -0.029(2) 0.015(2) -0.023(2)

loop_
_atom_type_symbol
_atom_type_description
_atom_type_scat_dispersion_real
_atom_type_scat_dispersion_imag
_atom_type_scat_source
C C 0.0033 0.0016 'International Tables Vol C Tables 4.2.6.8 and 6.1.1.4'
H H 0.0000 0.0000 'International Tables Vol C Tables 4.2.6.8 and 6.1.1.4'
N N 0.0061 0.0033 'International Tables Vol C Tables 4.2.6.8 and 6.1.1.4'
O O 0.0106 0.0060 'International Tables Vol C Tables 4.2.6.8 and 6.1.1.4'

loop_
_geom_angle_atom_site_label_1
_geom_angle_atom_site_label_2
_geom_angle_atom_site_label_3
_geom_angle
C00D O001 C00Q 114.3(3)
C00C O005 C00I 120.5(3)
C00A N007 H007 118.5
C00A N007 C00K 123.0(3)
C00K N007 H007 118.5
C00C N008 H008 120.3
C00C N008 C00H 119.4(3)
C00H N008 H008 120.3
C00B N009 H009 120.0
C00B N009 C00P 120.1(3)
C00P N009 H009 120.0
O003 C00A N007 123.6(3)
O003 C00A C00H 122.9(3)
N007 C00A C00H 113.6(3)
O002 C00B N009 122.1(3)
O002 C00B C00K 120.3(3)
N009 C00B C00K 117.3(3)
O004 C00C O005 126.5(3)
O004 C00C N008 123.2(3)
O005 C00C N008 110.2(3)
O001 C00D C00P 111.5(3)
O006 C00D O001 124.5(4)
O006 C00D C00P 123.9(4)
C00F C00E H00E 119.3
C00Z C00E H00E 119.3
C00Z C00E C00F 121.3(4)
C00E C00F C00R 120.6(4)
C00L C00F C00E 117.9(4)
C00L C00F C00R 121.3(3)
C00M C00G C00N 119.3(3)
C00U C00G C00M 118.4(3)
C00U C00G C00N 122.3(3)
N008 C00H C00A 110.7(3)
N008 C00H H00H 107.9
N008 C00H C00N 110.2(3)
C00A C00H H00H 107.9
C00A C00H C00N 112.0(3)
C00N C00H H00H 107.9
O005 C00I C00T 109.9(3)
O005 C00I C00V 101.9(3)
O005 C00I C010 110.4(3)
C00T C00I C00V 110.6(3)
C00T C00I C010 113.0(3)
C00V C00I C010 110.4(3)
H00A C00J H00B 109.5
H00A C00J H00C 109.5
H00B C00J H00C 109.5
C00K C00J H00A 109.5
C00K C00J H00B 109.5
C00K C00J H00C 109.5
N007 C00K C00B 111.7(3)
N007 C00K C00J 107.6(3)
N007 C00K C00O 110.9(3)
C00J C00K C00B 106.6(3)
C00O C00K C00B 109.4(3)
C00O C00K C00J 110.5(3)
C00F C00L H00L 119.7
C00X C00L C00F 120.7(4)
C00X C00L H00L 119.7
C00G C00M H00M 119.7
C00S C00M C00G 120.6(4)
C00S C00M H00M 119.7
C00G C00N C00H 115.4(3)
C00G C00N H00D 108.4
C00G C00N H00F 108.4
C00H C00N H00D 108.4
C00H C00N H00F 108.4
H00D C00N H00F 107.5
C00K C00O H00G 109.5
C00K C00O H00I 109.5
C00K C00O H00J 109.5
H00G C00O H00I 109.5
H00G C00O H00J 109.5
H00I C00O H00J 109.5
N009 C00P C00D 110.8(3)
N009 C00P H00P 109.4
N009 C00P C00R 109.0(3)
C00D C00P H00P 109.4
C00D C00P C00R 108.8(3)
C00R C00P H00P 109.4
O001 C00Q H00K 109.5
O001 C00Q H00N 109.5
O001 C00Q H00O 109.5
H00K C00Q H00N 109.5
H00K C00Q H00O 109.5
H00N C00Q H00O 109.5
C00F C00R C00P 112.1(3)
C00F C00R H00Q 109.2
C00F C00R H00R 109.2
C00P C00R H00Q 109.2
C00P C00R H00R 109.2
H00Q C00R H00R 107.9
C00M C00S H00S 119.9
C00Y C00S C00M 120.3(4)
C00Y C00S H00S 119.9
C00I C00T H00T 109.5
C00I C00T H00U 109.5
C00I C00T H00V 109.5
H00T C00T H00U 109.5
H00T C00T H00V 109.5
H00U C00T H00V 109.5
C00G C00U H00W 119.5
C00W C00U C00G 121.0(4)
C00W C00U H00W 119.5
C00I C00V H00X 109.5
C00I C00V H00Y 109.5
C00I C00V H 109.5
H00X C00V H00Y 109.5
H00X C00V H 109.5
H00Y C00V H 109.5
C00U C00W H00Z 120.1
C00U C00W C00Y 119.7(4)
C00Y C00W H00Z 120.1
C00L C00X H00 119.8
C00L C00X C011 120.4(4)
C011 C00X H00 119.8
C00S C00Y C00W 120.0(4)
C00S C00Y H0AA 120.0
C00W C00Y H0AA 120.0
C00E C00Z H1AA 119.8
C011 C00Z C00E 120.4(4)
C011 C00Z H1AA 119.8
C00I C010 H01A 109.5
C00I C010 H01B 109.5
C00I C010 H01C 109.5
H01A C010 H01B 109.5
H01A C010 H01C 109.5
H01B C010 H01C 109.5
C00X C011 H011 120.4
C00Z C011 C00X 119.3(4)
C00Z C011 H011 120.4

loop_
_geom_bond_atom_site_label_1
_geom_bond_atom_site_label_2
_geom_bond_distance
O001 C00D 1.340(4)
O001 C00Q 1.454(4)
O002 C00B 1.234(4)
O003 C00A 1.223(4)
O004 C00C 1.219(4)
O005 C00C 1.351(4)
O005 C00I 1.482(4)
O006 C00D 1.206(5)
N007 H007 0.8600
N007 C00A 1.363(4)
N007 C00K 1.458(5)
N008 H008 0.8600
N008 C00C 1.362(5)
N008 C00H 1.453(4)
N009 H009 0.8600
N009 C00B 1.346(5)
N009 C00P 1.455(5)
C00A C00H 1.534(5)
C00B C00K 1.548(5)
C00D C00P 1.529(5)
C00E H00E 0.9300
C00E C00F 1.394(5)
C00E C00Z 1.384(6)
C00F C00L 1.392(5)
C00F C00R 1.516(5)
C00G C00M 1.400(5)
C00G C00N 1.529(5)
C00G C00U 1.394(6)
C00H H00H 0.9800
C00H C00N 1.558(5)
C00I C00T 1.513(6)
C00I C00V 1.531(5)
C00I C010 1.532(6)
C00J H00A 0.9600
C00J H00B 0.9600
C00J H00C 0.9600
C00J C00K 1.540(5)
C00K C00O 1.537(5)
C00L H00L 0.9300
C00L C00X 1.389(6)
C00M H00M 0.9300
C00M C00S 1.395(5)
C00N H00D 0.9700
C00N H00F 0.9700
C00O H00G 0.9600
C00O H00I 0.9600
C00O H00J 0.9600
C00P H00P 0.9800
C00P C00R 1.544(5)
C00Q H00K 0.9600
C00Q H00N 0.9600
C00Q H00O 0.9600
C00R H00Q 0.9700
C00R H00R 0.9700
C00S H00S 0.9300
C00S C00Y 1.377(6)
C00T H00T 0.9600
C00T H00U 0.9600
C00T H00V 0.9600
C00U H00W 0.9300
C00U C00W 1.392(5)
C00V H00X 0.9600
C00V H00Y 0.9600
C00V H 0.9600
C00W H00Z 0.9300
C00W C00Y 1.394(6)
C00X H00 0.9300
C00X C011 1.394(7)
C00Y H0AA 0.9300
C00Z H1AA 0.9300
C00Z C011 1.371(7)
C010 H01A 0.9600
C010 H01B 0.9600
C010 H01C 0.9600
C011 H011 0.9300
